data_7203631
loop_
_publ_author_name
'Lu, Zhenda'
'Wen, Lili'
'Yao, Jing'
'Zhu, Huizhen'
'Meng, Qingjin'

_publ_section_title
;
 Two types of novel layer framework structures assembled from
 5-sulfosalicylic acid and lanthanide ions
;
_journal_issue 11
_journal_name_full CrystEngComm
_journal_page_first 847
_journal_paper_doi 10.1039/b612147k
_journal_volume 8
_journal_year 2006
_chemical_formula_moiety '8(C7 H7 O8 S Sm), 4(H), 8(H2 O)'
_chemical_formula_sum 'C56 H72 O72 S8 Sm8'
_chemical_formula_weight 3356.42
_chemical_name_systematic
;
?
;
_space_group_IT_number 60
_symmetry_cell_setting orthorhombic
_symmetry_space_group_name_Hall '-P 2n 2ab'
_symmetry_space_group_name_H-M 'P b c n'
_atom_sites_solution_hydrogens geom
_atom_sites_solution_primary direct
_atom_sites_solution_secondary difmap
_audit_creation_method SHELXL-97
_cell_angle_alpha 90.00
_cell_angle_beta 90.00
_cell_angle_gamma 90.00
_cell_formula_units_Z 1
_cell_length_a 15.877(4)
_cell_length_b 9.203(2)
_cell_length_c 14.958(4)
_cell_measurement_reflns_used 761
_cell_measurement_temperature 293(2)
_cell_measurement_theta_max 25.66
_cell_measurement_theta_min 2.57
_cell_volume 2185.6(9)
_computing_cell_refinement SMART
_computing_data_collection 'SMART (Bruker, 2000)'
_computing_data_reduction 'SAINT (Bruker, 2000)'
_computing_molecular_graphics SHELXTL
_computing_publication_material SHELXTL
_computing_structure_refinement SHELXTL
_computing_structure_solution 'SHELXTL (Bruker, 2000)'
_diffrn_ambient_temperature 293(2)
_diffrn_measured_fraction_theta_full 1.000
_diffrn_measured_fraction_theta_max 1.000
_diffrn_radiation_monochromator graphite
_diffrn_radiation_source 'fine-focus sealed tube'
_diffrn_radiation_type MoK\a
_diffrn_radiation_wavelength 0.71073
_diffrn_reflns_av_R_equivalents 0.0660
_diffrn_reflns_av_sigmaI/netI 0.0562
_diffrn_reflns_limit_h_max 10
_diffrn_reflns_limit_h_min -19
_diffrn_reflns_limit_k_max 11
_diffrn_reflns_limit_k_min -10
_diffrn_reflns_limit_l_max 18
_diffrn_reflns_limit_l_min -18
_diffrn_reflns_number 10956
_diffrn_reflns_theta_full 25.99
_diffrn_reflns_theta_max 25.99
_diffrn_reflns_theta_min 2.56
_exptl_absorpt_coefficient_mu 5.605
_exptl_absorpt_correction_T_max 0.57
_exptl_absorpt_correction_T_min 0.45
_exptl_absorpt_correction_type multi-scan
_exptl_absorpt_process_details 'SADABS(Bruker, 2000)'
_exptl_crystal_colour colorless
_exptl_crystal_density_diffrn 2.550
_exptl_crystal_density_method 'not measured'
_exptl_crystal_description block
_exptl_crystal_F_000 1608
_exptl_crystal_size_max 0.15
_exptl_crystal_size_mid 0.12
_exptl_crystal_size_min 0.10
_refine_diff_density_max 1.123
_refine_diff_density_min -1.785
_refine_diff_density_rms 0.171
_refine_ls_extinction_method none
_refine_ls_goodness_of_fit_ref 1.085
_refine_ls_hydrogen_treatment constr
_refine_ls_matrix_type full
_refine_ls_number_parameters 168
_refine_ls_number_reflns 2156
_refine_ls_number_restraints 0
_refine_ls_restrained_S_all 1.085
_refine_ls_R_factor_all 0.0503
_refine_ls_R_factor_gt 0.0346
_refine_ls_shift/su_max 0.000
_refine_ls_shift/su_mean 0.000
_refine_ls_structure_factor_coef Fsqd
_refine_ls_weighting_details 'calc w=1/[\s^2^(Fo^2^)+(0.0224P)^2^+0.0000P] where P=(Fo^2^+2Fc^2^)/3'
_refine_ls_weighting_scheme calc
_refine_ls_wR_factor_gt 0.0715
_refine_ls_wR_factor_ref 0.0736
_reflns_number_gt 1576
_reflns_number_total 2156
_reflns_threshold_expression >2sigma(I)
_cod_data_source_file b612147k.txt
_cod_data_source_block 91
_cod_depositor_comments
;
The following automatic conversions were performed:
'_symmetry_cell_setting' value 'Orthorhombic' changed to 'orthorhombic'
according to '/home/saulius/struct/CIF-dictionaries/cif_core.dic'
dictionary named 'cif_core.dic' version 2.4.1 from 2010-06-29.

Automatic conversion script
Id: cif_fix_enum 1527 2010-12-29 10:47:43Z saulius 
;
_cod_original_cell_volume 2185.5(9)
_cod_database_code 7203631

loop_
_symmetry_equiv_pos_as_xyz
'x, y, z'
'-x+1/2, -y+1/2, z+1/2'
'-x, y, -z+1/2'
'x+1/2, -y+1/2, -z'
'-x, -y, -z'
'x-1/2, y-1/2, -z-1/2'
'x, -y, z-1/2'
'-x-1/2, y-1/2, z'

loop_
_atom_site_label
_atom_site_type_symbol
_atom_site_fract_x
_atom_site_fract_y
_atom_site_fract_z
_atom_site_U_iso_or_equiv
_atom_site_adp_type
_atom_site_occupancy
_atom_site_symmetry_multiplicity
_atom_site_calc_flag
_atom_site_refinement_flags
_atom_site_disorder_assembly
_atom_site_disorder_group
O9 O 0.4359(4) 0.3992(6) 0.3909(4) 0.0412(17) Uani 0.86 1 d P A 1
O10 O 0.5000 0.425(3) 0.2500 0.061(9) Uani 0.28 2 d SP B 2
Sm1 Sm 0.77286(2) -0.05328(3) 0.35423(2) 0.01806(12) Uani 1 1 d . . .
C1 C 0.5911(4) 0.1242(7) 0.5768(4) 0.0184(15) Uani 1 1 d . . .
C2 C 0.5765(5) -0.0199(7) 0.6000(4) 0.0248(17) Uani 1 1 d . . .
H2 H 0.6186 -0.0891 0.5923 0.030 Uiso 1 1 calc R . .
C3 C 0.5005(4) -0.0593(7) 0.6339(5) 0.0248(16) Uani 1 1 d . . .
H3 H 0.4918 -0.1560 0.6493 0.030 Uiso 1 1 calc R . .
C4 C 0.5286(4) 0.2238(7) 0.5883(5) 0.0228(17) Uani 1 1 d . . .
H4 H 0.5386 0.3201 0.5728 0.027 Uiso 1 1 calc R . .
C5 C 0.4346(4) 0.0404(7) 0.6465(4) 0.0232(15) Uani 1 1 d . . .
C6 C 0.4503(4) 0.1857(7) 0.6225(4) 0.0213(16) Uani 1 1 d . . .
C7 C 0.3867(4) 0.3013(7) 0.6291(4) 0.0214(16) Uani 1 1 d . . .
O1 O 0.4071(3) 0.4330(5) 0.6170(3) 0.0316(13) Uani 1 1 d . . .
O2 O 0.3092(3) 0.2738(5) 0.6460(3) 0.0235(11) Uani 1 1 d . . .
O3 O 0.3621(3) -0.0053(5) 0.6787(3) 0.0239(11) Uani 1 1 d . . .
O4 O 0.7242(3) 0.0468(4) 0.4919(3) 0.0274(11) Uani 1 1 d . . .
O5 O 0.6688(3) 0.2905(4) 0.4675(3) 0.0254(11) Uani 1 1 d . . .
O6 O 0.7416(3) 0.2277(5) 0.6037(3) 0.0311(12) Uani 1 1 d . . .
O7 O 0.7922(3) 0.0310(5) 0.2038(3) 0.0358(14) Uani 1 1 d . . .
H7A H 0.7660 0.1107 0.1968 0.054 Uiso 1 1 d R . .
H7C H 0.7730 -0.0320 0.1676 0.054 Uiso 1 1 d R . .
O8 O 0.8600(3) -0.2178(4) 0.2693(3) 0.0306(12) Uani 1 1 d . . .
H8A H 0.8140 -0.2435 0.2449 0.046 Uiso 1 1 d R . .
H8C H 0.8644 -0.2585 0.3202 0.046 Uiso 1 1 d R . .
H9D H 0.4829 0.4506 0.3909 0.037 Uiso 0.86 1 d PR C 1
H9B H 0.4113 0.4103 0.3437 0.046 Uiso 0.86 1 d PR D 1
H10D H 0.5300 0.4730 0.2924 0.037 Uiso 0.14 1 d PR E 2
H10A H 0.5258 0.4431 0.2015 0.046 Uiso 0.14 1 d PR F 2
S1 S 0.68813(11) 0.17695(17) 0.53240(11) 0.0201(4) Uani 1 1 d . . .

loop_
_atom_site_aniso_label
_atom_site_aniso_U_11
_atom_site_aniso_U_22
_atom_site_aniso_U_33
_atom_site_aniso_U_23
_atom_site_aniso_U_13
_atom_site_aniso_U_12
O9 0.038(4) 0.040(4) 0.046(4) 0.000(3) -0.025(3) -0.009(3)
O10 0.06(2) 0.06(2) 0.06(2) 0.000 -0.002(18) 0.000
Sm1 0.01591(19) 0.01548(18) 0.0228(2) -0.00060(15) 0.00019(17) -0.00025(17)
C1 0.021(4) 0.019(4) 0.016(4) -0.001(3) -0.002(3) -0.005(3)
C2 0.022(4) 0.023(4) 0.029(4) 0.001(3) -0.002(3) 0.007(3)
C3 0.026(4) 0.012(3) 0.036(4) -0.004(3) -0.001(3) -0.003(3)
C4 0.026(4) 0.013(3) 0.029(5) -0.001(3) -0.004(3) -0.001(3)
C5 0.022(4) 0.026(4) 0.022(4) 0.002(3) 0.003(3) 0.001(3)
C6 0.023(4) 0.018(4) 0.022(4) 0.001(3) 0.001(3) 0.002(3)
C7 0.022(4) 0.020(4) 0.023(4) 0.002(3) 0.003(3) -0.001(3)
O1 0.018(3) 0.015(2) 0.061(4) -0.005(2) -0.007(2) 0.002(2)
O2 0.015(2) 0.019(2) 0.036(3) 0.001(2) 0.000(2) -0.001(2)
O3 0.017(3) 0.021(2) 0.034(3) -0.008(2) 0.004(2) -0.003(2)
O4 0.033(3) 0.019(2) 0.030(3) -0.002(2) -0.007(2) 0.003(3)
O5 0.024(3) 0.021(2) 0.032(3) -0.006(2) -0.006(2) 0.001(2)
O6 0.026(3) 0.038(3) 0.029(3) 0.006(2) 0.005(2) -0.002(2)
O7 0.055(4) 0.029(3) 0.023(3) 0.002(2) 0.001(2) 0.013(3)
O8 0.033(3) 0.030(3) 0.029(3) -0.007(2) 0.001(2) 0.007(2)
S1 0.0201(9) 0.0178(8) 0.0224(9) -0.0003(7) -0.0025(8) 0.0022(8)

loop_
_atom_type_symbol
_atom_type_description
_atom_type_scat_dispersion_real
_atom_type_scat_dispersion_imag
_atom_type_scat_source
C C 0.0033 0.0016 'International Tables Vol C Tables 4.2.6.8 and 6.1.1.4'
H H 0.0000 0.0000 'International Tables Vol C Tables 4.2.6.8 and 6.1.1.4'
O O 0.0106 0.0060 'International Tables Vol C Tables 4.2.6.8 and 6.1.1.4'
S S 0.1246 0.1234 'International Tables Vol C Tables 4.2.6.8 and 6.1.1.4'
Sm Sm -0.1638 3.4418 'International Tables Vol C Tables 4.2.6.8 and 6.1.1.4'

loop_
_geom_angle_atom_site_label_1
_geom_angle_atom_site_label_2
_geom_angle_atom_site_label_3
_geom_angle
_geom_angle_site_symmetry_1
_geom_angle_site_symmetry_3
_geom_angle_publ_flag
H9D O9 H9B 109.8 . . ?
H10D O10 H10A 104.3 . . ?
O3 Sm1 O4 77.85(16) 5_656 . ?
O3 Sm1 O7 80.80(17) 5_656 . ?
O4 Sm1 O7 136.59(15) . . ?
O3 Sm1 O5 131.26(16) 5_656 8_755 ?
O4 Sm1 O5 75.36(14) . 8_755 ?
O7 Sm1 O5 143.49(16) . 8_755 ?
O3 Sm1 O2 71.88(15) 5_656 5_656 ?
O4 Sm1 O2 98.71(15) . 5_656 ?
O7 Sm1 O2 109.86(16) . 5_656 ?
O5 Sm1 O2 72.91(15) 8_755 5_656 ?
O3 Sm1 O8 125.30(16) 5_656 . ?
O4 Sm1 O8 151.97(16) . . ?
O7 Sm1 O8 68.65(16) . . ?
O5 Sm1 O8 76.99(16) 8_755 . ?
O2 Sm1 O8 77.33(15) 5_656 . ?
O3 Sm1 O1 139.20(16) 5_656 4_556 ?
O4 Sm1 O1 87.42(16) . 4_556 ?
O7 Sm1 O1 84.66(17) . 4_556 ?
O5 Sm1 O1 79.10(16) 8_755 4_556 ?
O2 Sm1 O1 148.65(16) 5_656 4_556 ?
O8 Sm1 O1 82.92(15) . 4_556 ?
O3 Sm1 O2 88.52(15) 5_656 4_556 ?
O4 Sm1 O2 72.25(14) . 4_556 ?
O7 Sm1 O2 69.83(15) . 4_556 ?
O5 Sm1 O2 119.98(14) 8_755 4_556 ?
O2 Sm1 O2 159.93(8) 5_656 4_556 ?
O8 Sm1 O2 119.10(14) . 4_556 ?
O1 Sm1 O2 50.69(15) 4_556 4_556 ?
O3 Sm1 C7 114.25(17) 5_656 4_556 ?
O4 Sm1 C7 79.74(17) . 4_556 ?
O7 Sm1 C7 75.32(17) . 4_556 ?
O5 Sm1 C7 100.05(16) 8_755 4_556 ?
O2 Sm1 C7 172.94(16) 5_656 4_556 ?
O8 Sm1 C7 100.75(17) . 4_556 ?
O1 Sm1 C7 24.97(16) 4_556 4_556 ?
O2 Sm1 C7 25.74(15) 4_556 4_556 ?
O3 Sm1 H8A 105.9 5_656 . ?
O4 Sm1 H8A 157.9 . . ?
O7 Sm1 H8A 65.0 . . ?
O5 Sm1 H8A 86.6 8_755 . ?
O2 Sm1 H8A 63.1 5_656 . ?
O8 Sm1 H8A 19.9 . . ?
O1 Sm1 H8A 101.9 4_556 . ?
O2 Sm1 H8A 129.0 4_556 . ?
C7 Sm1 H8A 116.6 4_556 . ?
O3 Sm1 H8C 134.7 5_656 . ?
O4 Sm1 H8C 132.3 . . ?
O7 Sm1 H8C 88.7 . . ?
O5 Sm1 H8C 57.0 8_755 . ?
O2 Sm1 H8C 70.7 5_656 . ?
O8 Sm1 H8C 20.2 . . ?
O1 Sm1 H8C 82.4 4_556 . ?
O2 Sm1 H8C 128.7 4_556 . ?
C7 Sm1 H8C 105.1 4_556 . ?
H8A Sm1 H8C 32.8 . . ?
C4 C1 C2 119.3(6) . . ?
C4 C1 S1 120.3(5) . . ?
C2 C1 S1 120.4(5) . . ?
C3 C2 C1 119.7(7) . . ?
C3 C2 H2 120.2 . . ?
C1 C2 H2 120.2 . . ?
C2 C3 C5 122.6(6) . . ?
C2 C3 H3 118.7 . . ?
C5 C3 H3 118.7 . . ?
C1 C4 C6 122.0(6) . . ?
C1 C4 H4 119.0 . . ?
C6 C4 H4 119.0 . . ?
O3 C5 C3 119.5(6) . . ?
O3 C5 C6 123.5(6) . . ?
C3 C5 C6 117.0(6) . . ?
C4 C6 C5 119.5(6) . . ?
C4 C6 C7 117.2(6) . . ?
C5 C6 C7 123.2(6) . . ?
O1 C7 O2 117.5(6) . . ?
O1 C7 C6 120.4(6) . . ?
O2 C7 C6 122.0(6) . . ?
O1 C7 Sm1 54.3(3) . 4_456 ?
O2 C7 Sm1 63.3(3) . 4_456 ?
C6 C7 Sm1 174.3(5) . 4_456 ?
C7 O1 Sm1 100.7(4) . 4_456 ?
C7 O2 Sm1 133.2(4) . 5_656 ?
C7 O2 Sm1 91.0(4) . 4_456 ?
Sm1 O2 Sm1 134.68(19) 5_656 4_456 ?
C5 O3 Sm1 132.2(4) . 5_656 ?
S1 O4 Sm1 143.4(3) . . ?
S1 O5 Sm1 144.6(3) . 8_765 ?
Sm1 O7 H7A 109.4 . . ?
Sm1 O7 H7C 109.3 . . ?
H7A O7 H7C 109.5 . . ?
Sm1 O8 H8A 84.7 . . ?
Sm1 O8 H8C 81.5 . . ?
H8A O8 H8C 109.5 . . ?
O6 S1 O5 112.6(3) . . ?
O6 S1 O4 110.0(3) . . ?
O5 S1 O4 113.2(3) . . ?
O6 S1 C1 109.2(3) . . ?
O5 S1 C1 105.5(3) . . ?
O4 S1 C1 106.0(3) . . ?

loop_
_geom_bond_atom_site_label_1
_geom_bond_atom_site_label_2
_geom_bond_distance
_geom_bond_site_symmetry_2
_geom_bond_publ_flag
O9 H9D 0.8833 . ?
O9 H9B 0.8131 . ?
O10 H10D 0.9080 . ?
O10 H10A 0.8496 . ?
Sm1 O3 2.264(5) 5_656 ?
Sm1 O4 2.384(5) . ?
Sm1 O7 2.400(5) . ?
Sm1 O5 2.408(5) 8_755 ?
Sm1 O2 2.411(4) 5_656 ?
Sm1 O8 2.413(4) . ?
Sm1 O1 2.440(5) 4_556 ?
Sm1 O2 2.636(4) 4_556 ?
Sm1 C7 2.951(7) 4_556 ?
Sm1 H8A 2.4834 . ?
Sm1 H8C 2.4370 . ?
C1 C4 1.362(9) . ?
C1 C2 1.390(8) . ?
C1 S1 1.747(7) . ?
C2 C3 1.358(9) . ?
C2 H2 0.9300 . ?
C3 C5 1.405(9) . ?
C3 H3 0.9300 . ?
C4 C6 1.389(9) . ?
C4 H4 0.9300 . ?
C5 O3 1.316(8) . ?
C5 C6 1.408(9) . ?
C6 C7 1.470(9) . ?
C7 O1 1.268(8) . ?
C7 O2 1.282(8) . ?
C7 Sm1 2.951(7) 4_456 ?
O1 Sm1 2.440(5) 4_456 ?
O2 Sm1 2.411(4) 5_656 ?
O2 Sm1 2.636(4) 4_456 ?
O3 Sm1 2.264(5) 5_656 ?
O4 S1 1.460(4) . ?
O5 S1 1.458(5) . ?
O5 Sm1 2.408(5) 8_765 ?
O6 S1 1.441(5) . ?
O7 H7A 0.8500 . ?
O7 H7C 0.8500 . ?
O8 H8A 0.8500 . ?
O8 H8C 0.8501 . ?
